data_7213561
loop_
_publ_author_name
'Cheng, Xiao-Jie'
'Ji, Ning-Ning'
'Zhao, Yi'
'Liang, Li-Li'
'Xiao, Xin'
'Zhang, Yun-Qian'
'Xue, Sai-Feng'
'Zhu, Qian-Jiang'
'Tao, Zhu'

_publ_section_title
;
 [CdCl4]2&#x2212; anion-induced coordination of Ln3+ to cucurbit[8]uril
 and the formation of supramolecular self-assemblies: potential
 application in isolation of light lanthanides
;
_journal_issue 2
_journal_name_full CrystEngComm
_journal_page_first 144
_journal_paper_doi 10.1039/c3ce41769g
_journal_volume 16
_journal_year 2014
_chemical_formula_sum 'C96 H237 Cl4 N64 O102 Yb'
_chemical_formula_weight 4235.34
_chemical_name_systematic
;
 ?
;
_space_group_IT_number 88
_symmetry_cell_setting tetragonal
_symmetry_space_group_name_Hall '-I 4ad'
_symmetry_space_group_name_H-M 'I 41/a :2'
_atom_sites_solution_hydrogens geom
_atom_sites_solution_primary direct
_atom_sites_solution_secondary difmap
_audit_creation_method SHELXL-97
_cell_angle_alpha 90.00
_cell_angle_beta 90.00
_cell_angle_gamma 90.00
_cell_formula_units_Z 4
_cell_length_a 28.388(3)
_cell_length_b 28.388(3)
_cell_length_c 22.036(5)
_cell_measurement_temperature 223(2)
_cell_volume 17758(5)
_computing_structure_refinement 'SHELXL-97 (Sheldrick, 1997)'
_diffrn_ambient_temperature 223(2)
_diffrn_measured_fraction_theta_full 0.995
_diffrn_measured_fraction_theta_max 0.995
_diffrn_measurement_device_type 'Bruker Smart Apex2 CCD Detector'
_diffrn_measurement_method '\f and \w scan'
_diffrn_radiation_monochromator graphite
_diffrn_radiation_source 'fine-focus sealed tube'
_diffrn_radiation_type MoK\a
_diffrn_radiation_wavelength 0.71073
_diffrn_reflns_av_R_equivalents 0.1019
_diffrn_reflns_av_sigmaI/netI 0.0872
_diffrn_reflns_limit_h_max 34
_diffrn_reflns_limit_h_min -32
_diffrn_reflns_limit_k_max 34
_diffrn_reflns_limit_k_min -34
_diffrn_reflns_limit_l_max 26
_diffrn_reflns_limit_l_min -27
_diffrn_reflns_number 64779
_diffrn_reflns_theta_full 26.00
_diffrn_reflns_theta_max 26.00
_diffrn_reflns_theta_min 1.17
_exptl_absorpt_coefficient_mu 0.713
_exptl_absorpt_correction_T_max 0.9131
_exptl_absorpt_correction_T_min 0.8590
_exptl_absorpt_correction_type multi-scan
_exptl_absorpt_process_details 'SADABS (Bruker, 2008)'
_exptl_crystal_colour colorless
_exptl_crystal_density_diffrn 1.584
_exptl_crystal_density_method 'not measured'
_exptl_crystal_description prism
_exptl_crystal_F_000 8860
_exptl_crystal_size_max 0.22
_exptl_crystal_size_mid 0.17
_exptl_crystal_size_min 0.13
_platon_squeeze_details
;
;
_refine_diff_density_max 0.900
_refine_diff_density_min -0.671
_refine_diff_density_rms 0.085
_refine_ls_extinction_method none
_refine_ls_goodness_of_fit_ref 0.948
_refine_ls_hydrogen_treatment constr
_refine_ls_matrix_type full
_refine_ls_number_parameters 480
_refine_ls_number_reflns 8683
_refine_ls_number_restraints 0
_refine_ls_restrained_S_all 0.948
_refine_ls_R_factor_all 0.1579
_refine_ls_R_factor_gt 0.0893
_refine_ls_shift/su_max 0.001
_refine_ls_shift/su_mean 0.000
_refine_ls_structure_factor_coef Fsqd
_refine_ls_weighting_details 'calc w=1/[\s^2^(Fo^2^)+(0.1769P)^2^+0.0000P] where P=(Fo^2^+2Fc^2^)/3'
_refine_ls_weighting_scheme calc
_refine_ls_wR_factor_gt 0.2612
_refine_ls_wR_factor_ref 0.2945
_reflns_number_gt 4065
_reflns_number_total 8683
_reflns_threshold_expression >2sigma(I)
_cod_data_source_file c3ce41769g.txt
_cod_data_source_block complex10
_cod_original_sg_symbol_H-M 'I 41/a'
_cod_database_code 7213561

loop_
_symmetry_equiv_pos_as_xyz
'x, y, z'
'-x+1/2, -y, z+1/2'
'-y+3/4, x+1/4, z+1/4'
'y+3/4, -x+3/4, z+3/4'
'x+1/2, y+1/2, z+1/2'
'-x+1, -y+1/2, z+1'
'-y+5/4, x+3/4, z+3/4'
'y+5/4, -x+5/4, z+5/4'
'-x, -y, -z'
'x-1/2, y, -z-1/2'
'y-3/4, -x-1/4, -z-1/4'
'-y-3/4, x-3/4, -z-3/4'
'-x+1/2, -y+1/2, -z+1/2'
'x, y+1/2, -z'
'y-1/4, -x+1/4, -z+1/4'
'-y-1/4, x-1/4, -z-1/4'

loop_
_atom_site_label
_atom_site_type_symbol
_atom_site_fract_x
_atom_site_fract_y
_atom_site_fract_z
_atom_site_U_iso_or_equiv
_atom_site_adp_type
_atom_site_occupancy
_atom_site_symmetry_multiplicity
_atom_site_calc_flag
_atom_site_refinement_flags
Cl1 Cl 1.0000 0.2500 -0.27900(19) 0.191(3) Uani 0.80 2 d SP
Cl2 Cl 0.99926(19) 0.28590(13) -0.38227(14) 0.1216(14) Uani 0.60 1 d P
Yb1 Yb 0.95967(5) 0.29148(5) 0.09938(6) 0.0701(4) Uani 0.20 1 d P
Yb1' Yb 1.0000 0.2500 0.0528(7) 0.250(5) Uani 0.10 2 d SP
O1W O 0.9676(6) 0.2978(6) 0.2048(9) 0.219(8) Uani 0.50 1 d P
O2W O 0.9949(6) 0.3550(7) 0.0914(10) 0.231(8) Uani 0.50 1 d P
C1 C 0.92920(18) 0.47659(19) 0.2409(2) 0.0529(13) Uani 1 1 d .
C2 C 0.88968(17) 0.54740(17) 0.2527(2) 0.0519(12) Uani 1 1 d .
H2 H 0.8800 0.5593 0.2930 0.062 Uiso 1 1 calc R
C3 C 0.85526(17) 0.50974(17) 0.2288(2) 0.0515(12) Uani 1 1 d .
H3 H 0.8285 0.5046 0.2568 0.062 Uiso 1 1 calc R
C4 C 0.85842(17) 0.57352(17) 0.1611(2) 0.0473(11) Uani 1 1 d .
C5 C 0.86519(18) 0.42035(17) 0.2177(2) 0.0563(13) Uani 1 1 d .
H5A H 0.8890 0.3976 0.2311 0.068 Uiso 1 1 calc R
H5B H 0.8380 0.4175 0.2449 0.068 Uiso 1 1 calc R
C6 C 0.79760(17) 0.51202(17) 0.1417(2) 0.0558(13) Uani 1 1 d .
H6A H 0.7848 0.5369 0.1156 0.067 Uiso 1 1 calc R
H6B H 0.7740 0.5047 0.1727 0.067 Uiso 1 1 calc R
C7 C 0.86902(19) 0.37144(17) 0.1261(2) 0.0548(13) Uani 1 1 d .
C8 C 0.80587(15) 0.42345(15) 0.13107(19) 0.0420(11) Uani 1 1 d .
H8 H 0.7797 0.4199 0.1604 0.050 Uiso 1 1 calc R
C9 C 0.79953(17) 0.39060(15) 0.07523(19) 0.0458(11) Uani 1 1 d .
H9 H 0.7703 0.3716 0.0781 0.055 Uiso 1 1 calc R
C10 C 0.79977(15) 0.46946(17) 0.0426(2) 0.0458(11) Uani 1 1 d .
C11 C 0.8472(2) 0.31930(17) 0.0416(2) 0.0657(15) Uani 1 1 d .
H11A H 0.8167 0.3032 0.0392 0.079 Uiso 1 1 calc R
H11B H 0.8693 0.2980 0.0618 0.079 Uiso 1 1 calc R
C12 C 0.78268(16) 0.40943(16) -0.0345(2) 0.0477(11) Uani 1 1 d .
H12A H 0.7697 0.4373 -0.0547 0.057 Uiso 1 1 calc R
H12B H 0.7573 0.3862 -0.0309 0.057 Uiso 1 1 calc R
C13 C 0.9089(2) 0.31782(17) -0.0386(2) 0.0553(13) Uani 1 1 d .
C14 C 0.83342(18) 0.34067(16) -0.0701(2) 0.0497(12) Uani 1 1 d .
H14 H 0.8059 0.3193 -0.0723 0.060 Uiso 1 1 calc R
C15 C 0.86590(16) 0.33551(16) -0.1255(2) 0.0468(11) Uani 1 1 d .
H15 H 0.8549 0.3101 -0.1529 0.056 Uiso 1 1 calc R
C16 C 0.83518(17) 0.41095(17) -0.1241(2) 0.0481(11) Uani 1 1 d .
C17 C 0.94797(18) 0.30150(17) -0.1351(2) 0.0596(14) Uani 1 1 d .
H17A H 0.9330 0.2800 -0.1640 0.072 Uiso 1 1 calc R
H17B H 0.9682 0.2828 -0.1084 0.072 Uiso 1 1 calc R
C18 C 0.87986(16) 0.38951(18) -0.2148(2) 0.0504(12) Uani 1 1 d .
H18A H 0.8646 0.4182 -0.2298 0.060 Uiso 1 1 calc R
H18B H 0.8701 0.3633 -0.2409 0.060 Uiso 1 1 calc R
C19 C 1.02502(19) 0.33897(18) -0.1590(3) 0.0604(14) Uani 1 1 d .
C20 C 0.96324(16) 0.35449(17) -0.2255(2) 0.0495(12) Uani 1 1 d .
H20 H 0.9504 0.3301 -0.2531 0.059 Uiso 1 1 calc R
C21 C 1.00771(18) 0.37715(18) -0.2510(2) 0.0559(13) Uani 1 1 d .
H21 H 1.0156 0.3643 -0.2916 0.067 Uiso 1 1 calc R
C22 C 0.95239(17) 0.43592(17) -0.2389(2) 0.0470(12) Uani 1 1 d .
C23 C 1.09337(16) 0.36898(16) -0.2177(3) 0.0552(13) Uani 1 1 d .
H23A H 1.0994 0.3605 -0.2601 0.066 Uiso 1 1 calc R
H23B H 1.1102 0.3463 -0.1921 0.066 Uiso 1 1 calc R
C24 C 1.02525(17) 0.4607(2) -0.2884(3) 0.0656(15) Uani 1 1 d .
H24A H 1.0360 0.4458 -0.3261 0.079 Uiso 1 1 calc R
H24B H 1.0052 0.4875 -0.2995 0.079 Uiso 1 1 calc R
N1 N 0.93418(14) 0.52200(15) 0.25571(18) 0.0530(10) Uani 1 1 d .
N2 N 0.88466(13) 0.46807(13) 0.22289(18) 0.0501(10) Uani 1 1 d .
N3 N 0.88750(13) 0.58424(13) 0.20666(18) 0.0521(10) Uani 1 1 d .
N4 N 0.84008(14) 0.52883(13) 0.17065(16) 0.0497(10) Uani 1 1 d .
N5 N 0.85073(13) 0.40864(14) 0.15704(17) 0.0501(10) Uani 1 1 d .
N6 N 0.84198(16) 0.36101(14) 0.07767(18) 0.0606(12) Uani 1 1 d .
N7 N 0.80678(13) 0.46960(12) 0.10494(16) 0.0444(9) Uani 1 1 d .
N8 N 0.79816(13) 0.42254(13) 0.02541(16) 0.0481(10) Uani 1 1 d .
N9 N 0.86423(16) 0.32888(14) -0.02036(17) 0.0562(11) Uani 1 1 d .
N10 N 0.91155(13) 0.32420(14) -0.09869(18) 0.0513(10) Uani 1 1 d .
N11 N 0.81969(13) 0.38982(13) -0.07220(16) 0.0487(10) Uani 1 1 d .
N12 N 0.86407(14) 0.38059(14) -0.15451(17) 0.0499(10) Uani 1 1 d .
N13 N 0.97711(14) 0.33525(15) -0.16858(19) 0.0595(11) Uani 1 1 d .
N14 N 1.04340(14) 0.36460(13) -0.20594(18) 0.0538(10) Uani 1 1 d .
N15 N 0.93119(13) 0.39524(13) -0.21949(17) 0.0479(9) Uani 1 1 d .
N16 N 0.99685(13) 0.42654(14) -0.25410(17) 0.0494(10) Uani 1 1 d .
O1 O 0.96085(13) 0.44619(13) 0.24313(18) 0.0707(11) Uani 1 1 d .
O2 O 0.90648(14) 0.35066(13) 0.13981(18) 0.0773(12) Uani 1 1 d .
O3 O 0.94110(15) 0.30349(16) -0.00630(19) 0.0874(13) Uani 1 1 d .
O4 O 1.04722(13) 0.32100(13) -0.11783(18) 0.0719(11) Uani 1 1 d .
O5 O 0.84902(13) 0.59879(12) 0.11753(17) 0.0688(10) Uani 1 1 d .
O6 O 0.79680(14) 0.50321(11) 0.01081(15) 0.0630(10) Uani 1 1 d .
O7 O 0.82408(13) 0.45044(12) -0.14183(16) 0.0629(9) Uani 1 1 d .
O8 O 0.93248(12) 0.47472(13) -0.24084(16) 0.0651(10) Uani 1 1 d .

loop_
_atom_site_aniso_label
_atom_site_aniso_U_11
_atom_site_aniso_U_22
_atom_site_aniso_U_33
_atom_site_aniso_U_23
_atom_site_aniso_U_13
_atom_site_aniso_U_12
Cl1 0.362(8) 0.110(3) 0.102(3) 0.000 0.000 0.138(4)
Cl2 0.123(2) 0.177(3) 0.0651(17) -0.059(2) 0.0007(19) -0.017(4)
Yb1 0.0615(8) 0.0755(9) 0.0734(8) -0.0052(7) -0.0125(6) -0.0013(7)
Yb1' 0.269(14) 0.160(8) 0.321(16) 0.000 0.000 0.017(9)
O1W 0.202(15) 0.203(15) 0.251(19) -0.010(13) -0.079(14) 0.134(13)
O2W 0.160(14) 0.208(17) 0.33(2) -0.028(16) -0.016(14) -0.078(13)
C1 0.049(3) 0.059(4) 0.051(3) 0.014(2) 0.011(2) -0.006(3)
C2 0.052(3) 0.059(3) 0.045(3) 0.008(2) 0.013(2) 0.001(2)
C3 0.050(3) 0.056(3) 0.049(3) 0.008(2) -0.001(2) -0.001(2)
C4 0.047(3) 0.042(3) 0.053(3) 0.003(2) 0.005(2) 0.009(2)
C5 0.051(3) 0.048(3) 0.070(3) 0.007(2) -0.002(2) 0.000(2)
C6 0.050(3) 0.053(3) 0.065(3) 0.006(2) -0.007(2) 0.003(2)
C7 0.059(3) 0.050(3) 0.055(3) 0.011(2) 0.007(3) 0.007(3)
C8 0.045(3) 0.043(3) 0.038(2) 0.0021(19) 0.0013(19) -0.002(2)
C9 0.048(3) 0.042(3) 0.047(3) 0.005(2) -0.001(2) -0.005(2)
C10 0.032(2) 0.049(3) 0.057(3) 0.005(2) 0.004(2) 0.007(2)
C11 0.105(4) 0.041(3) 0.052(3) 0.001(2) 0.015(3) 0.016(3)
C12 0.052(3) 0.042(3) 0.049(3) 0.004(2) -0.001(2) 0.005(2)
C13 0.066(4) 0.041(3) 0.059(3) 0.011(2) -0.008(3) -0.002(2)
C14 0.058(3) 0.040(3) 0.051(3) 0.008(2) 0.008(2) 0.001(2)
C15 0.054(3) 0.034(2) 0.053(3) 0.001(2) 0.001(2) 0.002(2)
C16 0.052(3) 0.044(3) 0.048(3) 0.004(2) -0.011(2) 0.006(2)
C17 0.059(3) 0.050(3) 0.070(3) 0.017(3) 0.009(3) 0.007(3)
C18 0.045(3) 0.063(3) 0.043(3) 0.002(2) 0.002(2) -0.001(2)
C19 0.055(3) 0.051(3) 0.075(4) 0.009(3) -0.010(3) 0.003(3)
C20 0.040(3) 0.061(3) 0.047(3) -0.008(2) 0.002(2) -0.002(2)
C21 0.059(3) 0.051(3) 0.057(3) -0.009(2) 0.007(2) 0.007(3)
C22 0.051(3) 0.038(3) 0.052(3) -0.004(2) -0.012(2) 0.005(2)
C23 0.044(3) 0.040(3) 0.081(4) 0.004(2) 0.006(2) 0.003(2)
C24 0.044(3) 0.082(4) 0.070(3) 0.022(3) -0.011(3) -0.006(3)
N1 0.046(2) 0.051(3) 0.063(3) 0.011(2) -0.0038(19) 0.004(2)
N2 0.041(2) 0.049(2) 0.061(2) 0.0015(19) -0.0084(18) 0.0018(19)
N3 0.046(2) 0.047(2) 0.063(3) 0.000(2) -0.001(2) 0.0003(19)
N4 0.055(3) 0.051(3) 0.042(2) 0.0048(17) -0.0059(18) -0.001(2)
N5 0.050(2) 0.053(3) 0.048(2) 0.0037(19) -0.0009(18) 0.0087(19)
N6 0.081(3) 0.051(3) 0.049(2) 0.004(2) 0.004(2) 0.020(2)
N7 0.045(2) 0.041(2) 0.047(2) -0.0034(17) 0.0004(17) 0.0036(17)
N8 0.053(2) 0.048(2) 0.043(2) 0.0051(18) 0.0035(17) 0.0038(19)
N9 0.083(3) 0.043(2) 0.043(2) 0.0057(18) 0.001(2) 0.010(2)
N10 0.045(2) 0.051(2) 0.057(2) 0.0065(19) -0.0038(19) 0.0000(19)
N11 0.055(2) 0.047(2) 0.045(2) 0.0058(18) 0.0048(18) 0.0081(19)
N12 0.051(2) 0.053(2) 0.045(2) 0.0050(18) 0.0064(18) 0.0047(19)
N13 0.046(3) 0.057(3) 0.076(3) 0.016(2) -0.003(2) -0.001(2)
N14 0.050(2) 0.044(2) 0.067(3) 0.010(2) -0.010(2) 0.0024(19)
N15 0.046(2) 0.043(2) 0.055(2) 0.0050(18) 0.0012(18) 0.0075(18)
N16 0.038(2) 0.049(2) 0.061(2) 0.0086(19) 0.0004(18) 0.0043(18)
O1 0.057(2) 0.060(2) 0.095(3) 0.014(2) -0.0008(19) 0.0121(19)
O2 0.080(3) 0.068(3) 0.084(3) 0.014(2) -0.001(2) 0.030(2)
O3 0.080(3) 0.099(3) 0.082(3) 0.021(2) -0.016(2) 0.006(2)
O4 0.064(2) 0.061(2) 0.090(3) 0.020(2) -0.013(2) 0.0090(19)
O5 0.080(3) 0.054(2) 0.072(2) 0.0217(19) -0.006(2) -0.0057(19)
O6 0.095(3) 0.043(2) 0.0507(19) 0.0171(16) -0.0053(18) 0.0078(18)
O7 0.070(2) 0.051(2) 0.067(2) 0.0129(17) 0.0108(18) 0.0047(18)
O8 0.055(2) 0.063(2) 0.077(3) 0.0124(19) 0.0007(18) 0.0090(19)

loop_
_atom_type_symbol
_atom_type_description
_atom_type_scat_dispersion_real
_atom_type_scat_dispersion_imag
_atom_type_scat_source
C C 0.0033 0.0016 'International Tables Vol C Tables 4.2.6.8 and 6.1.1.4'
H H 0.0000 0.0000 'International Tables Vol C Tables 4.2.6.8 and 6.1.1.4'
N N 0.0061 0.0033 'International Tables Vol C Tables 4.2.6.8 and 6.1.1.4'
O O 0.0106 0.0060 'International Tables Vol C Tables 4.2.6.8 and 6.1.1.4'
Yb Yb -0.3850 5.5486 'International Tables Vol C Tables 4.2.6.8 and 6.1.1.4'
Cl Cl 0.1484 0.1585 'International Tables Vol C Tables 4.2.6.8 and 6.1.1.4'

loop_
_geom_angle_atom_site_label_1
_geom_angle_atom_site_label_2
_geom_angle_atom_site_label_3
_geom_angle
_geom_angle_site_symmetry_1
_geom_angle_site_symmetry_3
Cl2 Cl1 Cl2 55.1(2) 12_755 15_664
Cl2 Cl2 Cl2 87.30(9) 15_664 12_755
Cl2 Cl2 Cl2 46.35(5) 15_664 6_654
Cl2 Cl2 Cl2 46.35(5) 12_755 6_654
Cl2 Cl2 Cl1 82.71(19) 15_664 15_664
Cl2 Cl2 Cl1 82.71(19) 12_755 15_664
Cl2 Cl2 Cl1 62.46(11) 6_654 15_664
Yb1' Yb1 O2W 101.5(6) . .
Yb1' Yb1 O1W 121.0(5) . .
O2W Yb1 O1W 88.3(8) . .
Yb1' Yb1 O3 72.8(4) . .
O2W Yb1 O3 84.3(6) . .
O1W Yb1 O3 165.5(4) . .
Yb1' Yb1 O1W 42.6(4) . 12_756
O2W Yb1 O1W 139.0(7) . 12_756
O1W Yb1 O1W 124.3(6) . 12_756
O3 Yb1 O1W 68.1(4) . 12_756
Yb1' Yb1 O2 169.3(4) . .
O2W Yb1 O2 74.3(6) . .
O1W Yb1 O2 69.1(3) . .
O3 Yb1 O2 96.92(15) . .
O1W Yb1 O2 136.5(5) 12_756 .
Yb1' Yb1 Yb1 72.1(3) . 15_665
O2W Yb1 Yb1 67.2(6) . 15_665
O1W Yb1 Yb1 58.7(4) . 15_665
O3 Yb1 Yb1 128.36(13) . 15_665
O1W Yb1 Yb1 106.5(5) 12_756 15_665
O2 Yb1 Yb1 114.05(12) . 15_665
Yb1' Yb1 Yb1 72.1(3) . 12_756
O2W Yb1 Yb1 145.7(6) . 12_756
O1W Yb1 Yb1 68.7(4) . 12_756
O3 Yb1 Yb1 123.13(13) . 12_756
O1W Yb1 Yb1 55.7(4) 12_756 12_756
O2 Yb1 Yb1 116.99(12) . 12_756
Yb1 Yb1 Yb1 78.98(5) 15_665 12_756
Yb1' Yb1 O2W 111.9(4) . 12_756
O2W Yb1 O2W 145.4(3) . 12_756
O1W Yb1 O2W 67.1(7) . 12_756
O3 Yb1 O2W 113.6(5) . 12_756
O1W Yb1 O2W 75.3(6) 12_756 12_756
O2 Yb1 O2W 74.3(4) . 12_756
Yb1 Yb1 O2W 114.0(4) 15_665 12_756
Yb1 Yb1 O2W 47.0(3) 12_756 12_756
Yb1' Yb1 Yb1' 84.7(6) . 15_665
O2W Yb1 Yb1' 104.0(6) . 15_665
O1W Yb1 Yb1' 37.2(4) . 15_665
O3 Yb1 Yb1' 157.2(2) . 15_665
O1W Yb1 Yb1' 93.0(5) 12_756 15_665
O2 Yb1 Yb1' 105.8(2) . 15_665
Yb1 Yb1 Yb1' 42.84(8) 15_665 15_665
Yb1 Yb1 Yb1' 42.84(8) 12_756 15_665
O2W Yb1 Yb1' 71.3(4) 12_756 15_665
Yb1' Yb1 O1W 35.4(3) . 15_665
O2W Yb1 O1W 67.0(7) . 15_665
O1W Yb1 O1W 110.3(7) . 15_665
O3 Yb1 O1W 78.2(4) . 15_665
O1W Yb1 O1W 77.7(5) 12_756 15_665
O2 Yb1 O1W 141.3(4) . 15_665
Yb1 Yb1 O1W 51.6(4) 15_665 15_665
Yb1 Yb1 O1W 96.6(4) 12_756 15_665
O2W Yb1 O1W 143.1(5) 12_756 15_665
Yb1' Yb1 O1W 85.5(5) 15_665 15_665
Yb1' Yb1 Yb1 32.0(4) . 6_654
O2W Yb1 Yb1 106.7(6) . 6_654
O1W Yb1 Yb1 89.3(3) . 6_654
O3 Yb1 Yb1 104.70(11) . 6_654
O1W Yb1 Yb1 56.0(5) 12_756 6_654
O2 Yb1 Yb1 158.36(10) . 6_654
Yb1 Yb1 Yb1 50.51(2) 15_665 6_654
Yb1 Yb1 Yb1 50.51(2) 12_756 6_654
O2W Yb1 Yb1 97.3(3) 12_756 6_654
Yb1' Yb1 Yb1 52.7(2) 15_665 6_654
O1W Yb1 Yb1 46.1(4) 15_665 6_654
O1W Yb1' O1W 168.3(17) 12_756 15_665
O1W Yb1' Yb1 101.6(7) 12_756 6_654
O1W Yb1' Yb1 84.6(8) 15_665 6_654
O1W Yb1' Yb1 84.6(8) 12_756 .
O1W Yb1' Yb1 101.6(7) 15_665 .
Yb1 Yb1' Yb1 116.0(8) 6_654 .
O1W Yb1' O3 98.7(9) 12_756 6_654
O1W Yb1' O3 75.3(7) 15_665 6_654
Yb1 Yb1' O3 62.06(14) 6_654 6_654
Yb1 Yb1' O3 176.3(4) . 6_654
O1W Yb1' O3 75.3(7) 12_756 .
O1W Yb1' O3 98.7(9) 15_665 .
Yb1 Yb1' O3 176.3(4) 6_654 .
Yb1 Yb1' O3 62.06(14) . .
O3 Yb1' O3 120.1(6) 6_654 .
O1W Yb1' Yb1 132.4(10) 12_756 15_665
O1W Yb1' Yb1 59.2(7) 15_665 15_665
Yb1 Yb1' Yb1 65.1(4) 6_654 15_665
Yb1 Yb1' Yb1 65.1(4) . 15_665
O3 Yb1' Yb1 111.39(18) 6_654 15_665
O3 Yb1' Yb1 115.5(2) . 15_665
O1W Yb1' Yb1 59.2(7) 12_756 12_756
O1W Yb1' Yb1 132.4(10) 15_665 12_756
Yb1 Yb1' Yb1 65.1(4) 6_654 12_756
Yb1 Yb1' Yb1 65.1(4) . 12_756
O3 Yb1' Yb1 115.5(2) 6_654 12_756
O3 Yb1' Yb1 111.39(18) . 12_756
Yb1 Yb1' Yb1 74.6(4) 15_665 12_756
O1W Yb1' Yb1' 95.9(8) 12_756 15_665
O1W Yb1' Yb1' 95.9(8) 15_665 15_665
Yb1 Yb1' Yb1' 58.0(4) 6_654 15_665
Yb1 Yb1' Yb1' 58.0(4) . 15_665
O3 Yb1' Yb1' 120.0(3) 6_654 15_665
O3 Yb1' Yb1' 120.0(3) . 15_665
Yb1 Yb1' Yb1' 37.3(2) 15_665 15_665
Yb1 Yb1' Yb1' 37.3(2) 12_756 15_665
Yb1' O1W Yb1 83.6(9) 15_665 .
Yb1' O1W Yb1 52.7(6) 15_665 15_665
Yb1 O1W Yb1 65.6(5) . 15_665
Yb1' O1W Yb1 42.9(5) 15_665 12_756
Yb1 O1W Yb1 59.8(4) . 12_756
Yb1 O1W Yb1 77.9(5) 15_665 12_756
Yb1 O2W Yb1 65.8(6) . 15_665
O1 C1 N1 125.6(5) . .
O1 C1 N2 124.3(5) . .
N1 C1 N2 110.1(4) . .
N1 C2 N3 115.1(4) . .
N1 C2 C3 102.9(4) . .
N3 C2 C3 103.5(4) . .
N1 C2 H2 111.6 . .
N3 C2 H2 111.6 . .
C3 C2 H2 111.6 . .
N2 C3 N4 113.2(4) . .
N2 C3 C2 103.3(4) . .
N4 C3 C2 103.3(4) . .
N2 C3 H3 112.1 . .
N4 C3 H3 112.1 . .
C2 C3 H3 112.1 . .
O5 C4 N3 126.1(5) . .
O5 C4 N4 124.9(5) . .
N3 C4 N4 109.0(4) . .
N5 C5 N2 113.1(4) . .
N5 C5 H5A 109.0 . .
N2 C5 H5A 109.0 . .
N5 C5 H5B 109.0 . .
N2 C5 H5B 109.0 . .
H5A C5 H5B 107.8 . .
N4 C6 N7 111.4(4) . .
N4 C6 H6A 109.4 . .
N7 C6 H6A 109.4 . .
N4 C6 H6B 109.4 . .
N7 C6 H6B 109.4 . .
H6A C6 H6B 108.0 . .
O2 C7 N6 124.8(5) . .
O2 C7 N5 124.7(5) . .
N6 C7 N5 110.5(4) . .
N7 C8 N5 114.0(4) . .
N7 C8 C9 103.5(3) . .
N5 C8 C9 103.8(3) . .
N7 C8 H8 111.7 . .
N5 C8 H8 111.7 . .
C9 C8 H8 111.7 . .
N8 C9 N6 114.5(4) . .
N8 C9 C8 103.4(3) . .
N6 C9 C8 102.6(4) . .
N8 C9 H9 111.9 . .
N6 C9 H9 111.9 . .
C8 C9 H9 111.9 . .
O6 C10 N8 127.6(4) . .
O6 C10 N7 126.2(4) . .
N8 C10 N7 106.2(4) . .
N6 C11 N9 113.3(4) . .
N6 C11 H11A 108.9 . .
N9 C11 H11A 108.9 . .
N6 C11 H11B 108.9 . .
N9 C11 H11B 108.9 . .
H11A C11 H11B 107.7 . .
N8 C12 N11 113.8(4) . .
N8 C12 H12A 108.8 . .
N11 C12 H12A 108.8 . .
N8 C12 H12B 108.8 . .
N11 C12 H12B 108.8 . .
H12A C12 H12B 107.7 . .
O3 C13 N10 125.3(5) . .
O3 C13 N9 126.5(5) . .
N10 C13 N9 108.1(4) . .
N9 C14 N11 114.3(4) . .
N9 C14 C15 102.6(4) . .
N11 C14 C15 103.2(3) . .
N9 C14 H14 112.0 . .
N11 C14 H14 112.0 . .
C15 C14 H14 112.0 . .
N12 C15 N10 114.2(4) . .
N12 C15 C14 104.4(4) . .
N10 C15 C14 103.4(4) . .
N12 C15 H15 111.5 . .
N10 C15 H15 111.5 . .
C14 C15 H15 111.5 . .
O7 C16 N11 125.8(4) . .
O7 C16 N12 125.0(4) . .
N11 C16 N12 109.1(4) . .
N10 C17 N13 112.8(4) . .
N10 C17 H17A 109.0 . .
N13 C17 H17A 109.0 . .
N10 C17 H17B 109.0 . .
N13 C17 H17B 109.0 . .
H17A C17 H17B 107.8 . .
N12 C18 N15 113.4(4) . .
N12 C18 H18A 108.9 . .
N15 C18 H18A 108.9 . .
N12 C18 H18B 108.9 . .
N15 C18 H18B 108.9 . .
H18A C18 H18B 107.7 . .
O4 C19 N14 126.1(5) . .
O4 C19 N13 126.3(5) . .
N14 C19 N13 107.5(4) . .
N13 C20 N15 113.0(4) . .
N13 C20 C21 104.9(4) . .
N15 C20 C21 102.3(4) . .
N13 C20 H20 112.0 . .
N15 C20 H20 112.0 . .
C21 C20 H20 112.0 . .
N16 C21 N14 114.7(4) . .
N16 C21 C20 104.6(4) . .
N14 C21 C20 102.7(4) . .
N16 C21 H21 111.4 . .
N14 C21 H21 111.4 . .
C20 C21 H21 111.4 . .
O8 C22 N16 126.9(5) . .
O8 C22 N15 124.1(4) . .
N16 C22 N15 109.0(4) . .
N14 C23 N3 114.5(4) . 9_765
N14 C23 H23A 108.6 . .
N3 C23 H23A 108.6 9_765 .
N14 C23 H23B 108.6 . .
N3 C23 H23B 108.6 9_765 .
H23A C23 H23B 107.6 . .
N1 C24 N16 113.8(4) 9_765 .
N1 C24 H24A 108.8 9_765 .
N16 C24 H24A 108.8 . .
N1 C24 H24B 108.8 9_765 .
N16 C24 H24B 108.8 . .
H24A C24 H24B 107.7 . .
C1 N1 C24 122.3(4) . 9_765
C1 N1 C2 112.0(4) . .
C24 N1 C2 123.1(4) 9_765 .
C1 N2 C3 111.5(4) . .
C1 N2 C5 122.8(4) . .
C3 N2 C5 122.8(4) . .
C4 N3 C23 124.4(4) . 9_765
C4 N3 C2 112.7(4) . .
C23 N3 C2 121.5(4) 9_765 .
C4 N4 C6 123.2(4) . .
C4 N4 C3 111.3(4) . .
C6 N4 C3 120.9(4) . .
C7 N5 C5 122.5(4) . .
C7 N5 C8 111.1(4) . .
C5 N5 C8 123.2(4) . .
C7 N6 C11 124.2(4) . .
C7 N6 C9 111.7(4) . .
C11 N6 C9 122.4(4) . .
C10 N7 C8 113.1(4) . .
C10 N7 C6 121.3(4) . .
C8 N7 C6 121.6(4) . .
C10 N8 C9 113.6(4) . .
C10 N8 C12 120.6(4) . .
C9 N8 C12 123.4(4) . .
C13 N9 C14 113.1(4) . .
C13 N9 C11 122.3(4) . .
C14 N9 C11 123.2(4) . .
C13 N10 C17 121.6(4) . .
C13 N10 C15 112.4(4) . .
C17 N10 C15 120.3(4) . .
C16 N11 C14 111.3(4) . .
C16 N11 C12 123.0(4) . .
C14 N11 C12 123.1(4) . .
C16 N12 C18 122.3(4) . .
C16 N12 C15 111.5(4) . .
C18 N12 C15 124.3(4) . .
C19 N13 C20 112.2(4) . .
C19 N13 C17 121.9(4) . .
C20 N13 C17 122.6(4) . .
C19 N14 C23 123.7(4) . .
C19 N14 C21 112.3(4) . .
C23 N14 C21 122.4(4) . .
C22 N15 C18 123.4(4) . .
C22 N15 C20 111.2(4) . .
C18 N15 C20 122.0(4) . .
C22 N16 C21 112.7(4) . .
C22 N16 C24 121.1(4) . .
C21 N16 C24 123.3(4) . .
C7 O2 Yb1 139.9(4) . .
C13 O3 Yb1 140.3(4) . .
C13 O3 Yb1' 163.7(4) . .
Yb1 O3 Yb1' 45.2(3) . .

loop_
_geom_bond_atom_site_label_1
_geom_bond_atom_site_label_2
_geom_bond_distance
_geom_bond_site_symmetry_2
Cl1 Cl2 2.205(5) 12_755
Cl1 Cl2 2.205(5) 15_664
Cl2 Cl2 1.477(6) 15_664
Cl2 Cl2 1.477(6) 12_755
Cl2 Cl2 2.039(7) 6_654
Cl2 Cl1 2.205(5) 15_664
Yb1 Yb1' 1.936(9) .
Yb1 O2W 2.070(16) .
Yb1 O1W 2.341(19) .
Yb1 O3 2.412(4) .
Yb1 O1W 2.42(2) 12_756
Yb1 O2 2.428(4) .
Yb1 Yb1 2.583(2) 15_665
Yb1 Yb1 2.583(2) 12_756
Yb1 O2W 2.61(2) 12_756
Yb1 Yb1' 2.710(13) 15_665
Yb1 O1W 2.784(18) 15_665
Yb1 Yb1 3.285(3) 6_654
Yb1' O1W 1.648(14) 12_756
Yb1' O1W 1.648(14) 15_665
Yb1' Yb1 1.936(9) 6_654
Yb1' O3 2.608(9) 6_654
Yb1' O3 2.608(9) .
Yb1' Yb1 2.710(13) 15_665
Yb1' Yb1 2.710(13) 12_756
Yb1' Yb1' 3.18(3) 15_665
O1W Yb1' 1.648(14) 15_665
O1W Yb1 2.42(2) 15_665
O1W Yb1 2.784(18) 12_756
O2W Yb1 2.61(2) 15_665
C1 O1 1.247(6) .
C1 N1 1.337(6) .
C1 N2 1.348(6) .
C2 N1 1.456(6) .
C2 N3 1.458(6) .
C2 C3 1.541(7) .
C2 H2 0.9900 .
C3 N2 1.454(6) .
C3 N4 1.456(6) .
C3 H3 0.9900 .
C4 O5 1.227(5) .
C4 N3 1.336(6) .
C4 N4 1.387(6) .
C5 N5 1.438(6) .
C5 N2 1.467(6) .
C5 H5A 0.9800 .
C5 H5B 0.9800 .
C6 N4 1.446(6) .
C6 N7 1.474(6) .
C6 H6A 0.9800 .
C6 H6B 0.9800 .
C7 O2 1.253(6) .
C7 N6 1.347(7) .
C7 N5 1.360(6) .
C8 N7 1.431(5) .
C8 N5 1.458(5) .
C8 C9 1.554(6) .
C8 H8 0.9900 .
C9 N8 1.425(5) .
C9 N6 1.470(6) .
C9 H9 0.9900 .
C10 O6 1.190(5) .
C10 N8 1.386(6) .
C10 N7 1.388(6) .
C11 N6 1.433(6) .
C11 N9 1.474(6) .
C11 H11A 0.9800 .
C11 H11B 0.9800 .
C12 N8 1.441(6) .
C12 N11 1.450(6) .
C12 H12A 0.9800 .
C12 H12B 0.9800 .
C13 O3 1.227(6) .
C13 N10 1.338(6) .
C13 N9 1.368(7) .
C14 N9 1.441(6) .
C14 N11 1.449(6) .
C14 C15 1.537(6) .
C14 H14 0.9900 .
C15 N12 1.432(6) .
C15 N10 1.460(6) .
C15 H15 0.9900 .
C16 O7 1.228(5) .
C16 N11 1.364(6) .
C16 N12 1.365(6) .
C17 N10 1.459(6) .
C17 N13 1.465(6) .
C17 H17A 0.9800 .
C17 H17B 0.9800 .
C18 N12 1.424(6) .
C18 N15 1.470(6) .
C18 H18A 0.9800 .
C18 H18B 0.9800 .
C19 O4 1.216(6) .
C19 N14 1.368(6) .
C19 N13 1.381(7) .
C20 N13 1.424(6) .
C20 N15 1.478(6) .
C20 C21 1.524(7) .
C20 H20 0.9900 .
C21 N16 1.437(6) .
C21 N14 1.464(6) .
C21 H21 0.9900 .
C22 O8 1.239(5) .
C22 N16 1.333(6) .
C22 N15 1.371(6) .
C23 N14 1.447(6) .
C23 N3 1.455(6) 9_765
C23 H23A 0.9800 .
C23 H23B 0.9800 .
C24 N1 1.445(6) 9_765
C24 N16 1.470(6) .
C24 H24A 0.9800 .
C24 H24B 0.9800 .
N1 C24 1.445(6) 9_765
N3 C23 1.455(6) 9_765

loop_
_platon_squeeze_void_nr
_platon_squeeze_void_average_x
_platon_squeeze_void_average_y
_platon_squeeze_void_average_z
_platon_squeeze_void_volume
_platon_squeeze_void_count_electrons
_platon_squeeze_void_content
1 0.000 0.000 0.000 352 107 ' '
2 -0.013 -0.042 0.454 4506 1778 ' '
3 0.000 0.500 1.000 352 107 ' '
4 0.250 0.250 0.250 352 108 ' '
5 0.250 0.750 0.750 352 108 ' '
6 0.500 0.500 0.500 352 107 ' '
7 0.500 1.000 0.500 352 107 ' '
8 0.750 0.250 0.250 352 108 ' '
9 0.750 0.750 0.750 352 108 ' '
